data_8102104
loop_
_publ_author_name
'Tatarov, E.'
'Bruhn, C.'
'Frauenrath, H.'

_publ_section_title
;
Crystal structure of N-((2R*,4S*)-2-tert-butyl-5-methyl-4H-1,3-dioxin-
4-yl)-2-(trimethylsilyl)ethanesulfonamide, C~14~H~29~NO~4~Si
;
_journal_issue 2
_journal_name_full 'Zeitschrift f\"ur Kristallographie - New Crystal Structures'
_journal_page_first 139
_journal_page_last 140
_journal_volume 222
_journal_year 2007
_chemical_formula_moiety 'C14 H29 N O4 S Si'
_chemical_formula_structural C14H29NO4SSi
_chemical_formula_sum 'C14 H29 N O4 S Si'
_chemical_formula_weight 335.53
_chemical_name_systematic
;
N-(2-tert-butyl-5-methyl-4H-1,3-dioxin-4-yl)-2-(trimethylsilyl)-
ethanesulfonamide
;
_space_group_IT_number 61
_symmetry_cell_setting orthorhombic
_symmetry_space_group_name_Hall '-P 2ac 2ab'
_symmetry_space_group_name_H-M 'P b c a'
_atom_sites_solution_hydrogens geom
_atom_sites_solution_primary direct
_atom_sites_solution_secondary difmap
_audit_creation_method SHELXL-97
_cell_angle_alpha 90.00
_cell_angle_beta 90.00
_cell_angle_gamma 90.00
_cell_formula_units_Z 8
_cell_length_a 35.939(2)
_cell_length_b 10.4219(7)
_cell_length_c 10.1829(8)
_cell_measurement_reflns_used 20863
_cell_measurement_temperature 153(2)
_cell_measurement_theta_max 26.03
_cell_measurement_theta_min 2.26
_cell_volume 3814.0(4)
_computing_cell_refinement X-AREA
_computing_data_collection X-AREA
_computing_data_reduction X-AREA
_computing_molecular_graphics ORTEP-3
_computing_structure_refinement SHELXL-97
_computing_structure_solution SIR97
_diffrn_ambient_temperature 153(2)
_diffrn_detector 'image plate (34 cm diameter)'
_diffrn_detector_area_resol_mean 6.67
_diffrn_detector_type STOE
_diffrn_measured_fraction_theta_full 1.000
_diffrn_measured_fraction_theta_max 1.000
_diffrn_measurement_details '180 frames, detector distance = 130 mm'
_diffrn_measurement_device '2-circle goniometer'
_diffrn_measurement_device_type 'Stoe IPDS II'
_diffrn_measurement_method 'rotation method'
_diffrn_radiation_collimation '0.5 mm diameter, multiple pinhole'
_diffrn_radiation_monochromator 'plane graphite'
_diffrn_radiation_polarisn_norm 0
_diffrn_radiation_type 'Mo K\a'
_diffrn_radiation_wavelength 0.71073
_diffrn_reflns_av_R_equivalents 0.0966
_diffrn_reflns_av_sigmaI/netI 0.0581
_diffrn_reflns_limit_h_max 42
_diffrn_reflns_limit_h_min -42
_diffrn_reflns_limit_k_max 12
_diffrn_reflns_limit_k_min -12
_diffrn_reflns_limit_l_max 12
_diffrn_reflns_limit_l_min -12
_diffrn_reflns_number 18573
_diffrn_reflns_theta_full 25.25
_diffrn_reflns_theta_max 25.25
_diffrn_reflns_theta_min 2.26
_diffrn_source 'sealed X-ray tube, 12 x 0.4 mm long-fine focus'
_diffrn_source_current 30
_diffrn_source_power 1.50
_diffrn_source_voltage 50
_diffrn_standards_decay_% none
_exptl_absorpt_coefficient_mu 0.246
_exptl_absorpt_correction_T_max 0.9288
_exptl_absorpt_correction_T_min 0.8683
_exptl_absorpt_correction_type integration
_exptl_absorpt_process_details 'X-red ver. 1.06 (Stoe & Cie. 2004)'
_exptl_crystal_colour colorless
_exptl_crystal_density_diffrn 1.169
_exptl_crystal_density_method 'not measured'
_exptl_crystal_description block
_exptl_crystal_F_000 1456
_exptl_crystal_size_max 0.59
_exptl_crystal_size_mid 0.43
_exptl_crystal_size_min 0.35
_refine_diff_density_max 0.219
_refine_diff_density_min -0.274
_refine_diff_density_rms 0.04
_refine_ls_extinction_method none
_refine_ls_goodness_of_fit_ref 1.014
_refine_ls_hydrogen_treatment mixed
_refine_ls_matrix_type full
_refine_ls_number_parameters 200
_refine_ls_number_reflns 3454
_refine_ls_number_restraints 0
_refine_ls_restrained_S_all 1.014
_refine_ls_R_factor_all 0.0633
_refine_ls_R_factor_gt 0.0396
_refine_ls_shift/su_max 0.001
_refine_ls_shift/su_mean 0.000
_refine_ls_structure_factor_coef Fsqd
_refine_ls_weighting_details 'calc w=1/[\s^2^(Fo^2^)+(0.0484P)^2^+0.0000P] where P=(Fo^2^+2Fc^2^)/3'
_refine_ls_weighting_scheme calc
_refine_ls_wR_factor_gt 0.0960
_refine_ls_wR_factor_ref 0.1047
_reflns_number_gt 2419
_reflns_number_total 3454
_reflns_threshold_expression >2sigma(I)
_cod_data_source_file 1267-1983.cff
_cod_data_source_block i0255
_cod_original_formula_sum 'C14 H29 N1 O4 S1 Si1'
_cod_database_code 8102104

loop_
_symmetry_equiv_pos_as_xyz
'x, y, z'
'-x+1/2, -y, z+1/2'
'x+1/2, -y+1/2, -z'
'-x, y+1/2, -z+1/2'
'-x, -y, -z'
'x-1/2, y, -z-1/2'
'-x-1/2, y-1/2, z'
'x, -y-1/2, z-1/2'

loop_
_atom_site_label
_atom_site_type_symbol
_atom_site_fract_x
_atom_site_fract_y
_atom_site_fract_z
_atom_site_U_iso_or_equiv
_atom_site_adp_type
_atom_site_occupancy
_atom_site_symmetry_multiplicity
_atom_site_Wyckoff_symbol
_atom_site_calc_flag
_atom_site_refinement_flags
_atom_site_disorder_assembly
_atom_site_disorder_group
C1 C 0.91547(7) 0.2634(2) 0.2227(2) 0.0397(6) Uani 1 8 c d . . .
H1 H 0.9209 0.3073 0.3079 0.048 Uiso 1 8 c calc R . .
C2 C 0.93934(6) 0.3248(2) 0.1200(2) 0.0406(6) Uani 1 8 c d . . .
C3 C 0.96113(7) 0.2511(3) 0.0474(2) 0.0456(6) Uani 1 8 c d . . .
H3 H 0.9776 0.2923 -0.0120 0.055 Uiso 1 8 c calc R . .
C4 C 0.92986(6) 0.0676(2) 0.1167(2) 0.0406(6) Uani 1 8 c d . . .
H4 H 0.9073 0.0814 0.0608 0.049 Uiso 1 8 c calc R . .
C5 C 0.93570(7) -0.0757(2) 0.1366(2) 0.0428(6) Uani 1 8 c d . . .
C6 C 0.90209(7) -0.1297(3) 0.2105(3) 0.0548(7) Uani 1 8 c d . . .
H6A H 0.8792 -0.1069 0.1637 0.066 Uiso 1 8 c calc R . .
H6B H 0.9014 -0.0936 0.2993 0.066 Uiso 1 8 c calc R . .
H6C H 0.9042 -0.2233 0.2159 0.066 Uiso 1 8 c calc R . .
C7 C 0.97129(7) -0.1017(3) 0.2142(2) 0.0528(7) Uani 1 8 c d . . .
H7A H 0.9703 -0.0560 0.2982 0.063 Uiso 1 8 c calc R . .
H7B H 0.9928 -0.0717 0.1636 0.063 Uiso 1 8 c calc R . .
H7C H 0.9736 -0.1940 0.2304 0.063 Uiso 1 8 c calc R . .
C8 C 0.93826(8) -0.1383(3) 0.0005(3) 0.0547(7) Uani 1 8 c d . . .
H8A H 0.9601 -0.1049 -0.0460 0.066 Uiso 1 8 c calc R . .
H8B H 0.9157 -0.1185 -0.0498 0.066 Uiso 1 8 c calc R . .
H8C H 0.9406 -0.2315 0.0104 0.066 Uiso 1 8 c calc R . .
C9 C 0.93909(7) 0.4685(3) 0.1091(3) 0.0519(7) Uani 1 8 c d . . .
H9A H 0.9466 0.5061 0.1933 0.062 Uiso 1 8 c calc R . .
H9B H 0.9140 0.4977 0.0864 0.062 Uiso 1 8 c calc R . .
H9C H 0.9566 0.4953 0.0405 0.062 Uiso 1 8 c calc R . .
C10 C 0.83169(6) 0.1142(2) 0.3210(2) 0.0401(5) Uani 1 8 c d . . .
H10A H 0.8254 0.0769 0.2344 0.048 Uiso 1 8 c calc R . .
H10B H 0.8537 0.0678 0.3555 0.048 Uiso 1 8 c calc R . .
C11 C 0.79903(6) 0.0945(2) 0.4143(2) 0.0408(6) Uani 1 8 c d . . .
H11A H 0.7761 0.1259 0.3713 0.049 Uiso 1 8 c calc R . .
H11B H 0.8031 0.1470 0.4940 0.049 Uiso 1 8 c calc R . .
C12 C 0.78682(8) -0.1797(3) 0.3169(3) 0.0633(8) Uani 1 8 c d . . .
H12A H 0.8069 -0.1608 0.2548 0.076 Uiso 1 8 c calc R . .
H12B H 0.7628 -0.1626 0.2751 0.076 Uiso 1 8 c calc R . .
H12C H 0.7881 -0.2702 0.3428 0.076 Uiso 1 8 c calc R . .
C13 C 0.83413(8) -0.1294(3) 0.5564(3) 0.0619(8) Uani 1 8 c d . . .
H13A H 0.8370 -0.0770 0.6356 0.074 Uiso 1 8 c calc R . .
H13B H 0.8561 -0.1191 0.5005 0.074 Uiso 1 8 c calc R . .
H13C H 0.8315 -0.2198 0.5812 0.074 Uiso 1 8 c calc R . .
C14 C 0.74909(7) -0.0840(3) 0.5664(3) 0.0573(7) Uani 1 8 c d . . .
H14C H 0.7451 -0.1722 0.5965 0.069 Uiso 1 8 c calc R . .
H14B H 0.7277 -0.0563 0.5139 0.069 Uiso 1 8 c calc R . .
H14A H 0.7518 -0.0273 0.6426 0.069 Uiso 1 8 c calc R . .
N1 N 0.87633(5) 0.2864(2) 0.19192(18) 0.0392(5) Uani 1 8 c d . . .
H1B H 0.8684(7) 0.264(3) 0.126(3) 0.047 Uiso 1 8 c d . . .
O1 O 0.92476(4) 0.13032(16) 0.23875(14) 0.0400(4) Uani 1 8 c d . . .
O2 O 0.96172(5) 0.11956(17) 0.05137(15) 0.0474(4) Uani 1 8 c d . . .
O3 O 0.81173(4) 0.34327(17) 0.24640(15) 0.0462(4) Uani 1 8 c d . . .
O4 O 0.85864(4) 0.32324(17) 0.42292(14) 0.0441(4) Uani 1 8 c d . . .
Si Si 0.791928(18) -0.07673(7) 0.46471(6) 0.04382(19) Uani 1 8 c d . . .
S S 0.843168(16) 0.27797(6) 0.30059(5) 0.03750(16) Uani 1 8 c d . . .

loop_
_atom_site_aniso_label
_atom_site_aniso_U_11
_atom_site_aniso_U_22
_atom_site_aniso_U_33
_atom_site_aniso_U_23
_atom_site_aniso_U_13
_atom_site_aniso_U_12
C1 0.0418(13) 0.0444(13) 0.0330(12) -0.0004(10) -0.0040(10) 0.0016(11)
C2 0.0386(13) 0.0501(14) 0.0332(12) 0.0025(11) -0.0024(10) -0.0032(11)
C3 0.0421(14) 0.0536(16) 0.0409(12) 0.0074(11) 0.0051(12) -0.0047(12)
C4 0.0380(13) 0.0534(15) 0.0304(11) -0.0008(11) 0.0026(10) -0.0008(12)
C5 0.0439(13) 0.0468(14) 0.0377(12) 0.0010(11) 0.0006(11) 0.0015(12)
C6 0.0537(16) 0.0497(15) 0.0609(16) 0.0025(13) 0.0100(13) 0.0012(13)
C7 0.0517(15) 0.0588(16) 0.0479(14) 0.0023(13) 0.0012(12) 0.0081(13)
C8 0.0606(17) 0.0556(16) 0.0477(14) -0.0069(13) 0.0000(13) 0.0048(14)
C9 0.0518(16) 0.0508(16) 0.0533(15) 0.0049(13) 0.0053(13) -0.0026(13)
C10 0.0415(13) 0.0476(14) 0.0313(11) -0.0039(10) 0.0010(10) -0.0003(11)
C11 0.0402(13) 0.0514(14) 0.0308(11) -0.0012(11) 0.0001(10) 0.0001(12)
C12 0.0676(18) 0.0625(18) 0.0598(17) -0.0082(15) 0.0128(15) -0.0132(15)
C13 0.0537(17) 0.0656(18) 0.0664(18) 0.0183(15) 0.0016(14) 0.0008(15)
C14 0.0522(16) 0.0708(19) 0.0490(14) 0.0066(13) 0.0114(13) -0.0017(15)
N1 0.0359(10) 0.0560(12) 0.0257(9) -0.0002(9) -0.0018(8) -0.0004(10)
O1 0.0434(9) 0.0488(9) 0.0279(8) 0.0014(7) 0.0002(7) 0.0033(8)
O2 0.0469(10) 0.0528(11) 0.0425(9) 0.0001(8) 0.0115(8) 0.0001(8)
O3 0.0426(10) 0.0593(11) 0.0368(8) 0.0078(8) -0.0011(7) 0.0078(8)
O4 0.0474(10) 0.0559(10) 0.0289(8) -0.0040(7) -0.0028(7) -0.0035(8)
Si 0.0411(4) 0.0516(4) 0.0388(4) 0.0010(3) 0.0048(3) -0.0027(3)
S 0.0377(3) 0.0489(3) 0.0259(2) 0.0013(2) -0.0002(2) 0.0019(3)

loop_
_atom_type_symbol
_atom_type_description
_atom_type_scat_dispersion_real
_atom_type_scat_dispersion_imag
_atom_type_scat_source
C C 0.0033 0.0016 'International Tables Vol C Tables 4.2.6.8 and 6.1.1.4'
H H 0.0000 0.0000 'International Tables Vol C Tables 4.2.6.8 and 6.1.1.4'
N N 0.0061 0.0033 'International Tables Vol C Tables 4.2.6.8 and 6.1.1.4'
O O 0.0106 0.0060 'International Tables Vol C Tables 4.2.6.8 and 6.1.1.4'
Si Si 0.0817 0.0704 'International Tables Vol C Tables 4.2.6.8 and 6.1.1.4'
S S 0.1246 0.1234 'International Tables Vol C Tables 4.2.6.8 and 6.1.1.4'

loop_
_geom_angle_atom_site_label_1
_geom_angle_atom_site_label_2
_geom_angle_atom_site_label_3
_geom_angle
_geom_angle_site_symmetry_1
_geom_angle_site_symmetry_3
_geom_angle_publ_flag
O1 C1 N1 114.04(19) . . ?
O1 C1 C2 111.04(19) . . ?
N1 C1 C2 109.35(18) . . ?
O1 C1 H1 107.4 . . ?
N1 C1 H1 107.4 . . ?
C2 C1 H1 107.4 . . ?
C3 C2 C1 118.8(2) . . ?
C3 C2 C9 122.8(2) . . ?
C1 C2 C9 118.3(2) . . ?
C2 C3 O2 125.0(2) . . ?
C2 C3 H3 117.5 . . ?
O2 C3 H3 117.5 . . ?
O1 C4 O2 109.71(18) . . ?
O1 C4 C5 110.74(19) . . ?
O2 C4 C5 108.82(19) . . ?
O1 C4 H4 109.2 . . ?
O2 C4 H4 109.2 . . ?
C5 C4 H4 109.2 . . ?
C4 C5 C7 111.0(2) . . ?
C4 C5 C6 108.5(2) . . ?
C7 C5 C6 110.0(2) . . ?
C4 C5 C8 107.8(2) . . ?
C7 C5 C8 109.9(2) . . ?
C6 C5 C8 109.6(2) . . ?
C5 C6 H6A 109.5 . . ?
C5 C6 H6B 109.5 . . ?
H6A C6 H6B 109.5 . . ?
C5 C6 H6C 109.5 . . ?
H6A C6 H6C 109.5 . . ?
H6B C6 H6C 109.5 . . ?
C5 C7 H7A 109.5 . . ?
C5 C7 H7B 109.5 . . ?
H7A C7 H7B 109.5 . . ?
C5 C7 H7C 109.5 . . ?
H7A C7 H7C 109.5 . . ?
H7B C7 H7C 109.5 . . ?
C5 C8 H8A 109.5 . . ?
C5 C8 H8B 109.5 . . ?
H8A C8 H8B 109.5 . . ?
C5 C8 H8C 109.5 . . ?
H8A C8 H8C 109.5 . . ?
H8B C8 H8C 109.5 . . ?
C2 C9 H9A 109.5 . . ?
C2 C9 H9B 109.5 . . ?
H9A C9 H9B 109.5 . . ?
C2 C9 H9C 109.5 . . ?
H9A C9 H9C 109.5 . . ?
H9B C9 H9C 109.5 . . ?
C11 C10 S 112.51(16) . . ?
C11 C10 H10A 109.1 . . ?
S C10 H10A 109.1 . . ?
C11 C10 H10B 109.1 . . ?
S C10 H10B 109.1 . . ?
H10A C10 H10B 107.8 . . ?
C10 C11 Si 113.82(16) . . ?
C10 C11 H11A 108.8 . . ?
Si C11 H11A 108.8 . . ?
C10 C11 H11B 108.8 . . ?
Si C11 H11B 108.8 . . ?
H11A C11 H11B 107.7 . . ?
Si C12 H12A 109.5 . . ?
Si C12 H12B 109.5 . . ?
H12A C12 H12B 109.5 . . ?
Si C12 H12C 109.5 . . ?
H12A C12 H12C 109.5 . . ?
H12B C12 H12C 109.5 . . ?
Si C13 H13A 109.5 . . ?
Si C13 H13B 109.5 . . ?
H13A C13 H13B 109.5 . . ?
Si C13 H13C 109.5 . . ?
H13A C13 H13C 109.5 . . ?
H13B C13 H13C 109.5 . . ?
Si C14 H14C 109.5 . . ?
Si C14 H14B 109.5 . . ?
H14C C14 H14B 109.5 . . ?
Si C14 H14A 109.5 . . ?
H14C C14 H14A 109.5 . . ?
H14B C14 H14A 109.5 . . ?
C1 N1 S 123.34(15) . . ?
C1 N1 H1B 120(2) . . ?
S N1 H1B 108(2) . . ?
C4 O1 C1 112.10(17) . . ?
C3 O2 C4 112.29(19) . . ?
C14 Si C12 110.27(13) . . ?
C14 Si C13 112.53(13) . . ?
C12 Si C13 108.42(14) . . ?
C14 Si C11 107.73(12) . . ?
C12 Si C11 109.98(12) . . ?
C13 Si C11 107.87(12) . . ?
O3 S O4 118.81(10) . . ?
O3 S N1 106.87(10) . . ?
O4 S N1 106.67(10) . . ?
O3 S C10 108.70(11) . . ?
O4 S C10 107.69(10) . . ?
N1 S C10 107.62(11) . . ?

loop_
_geom_bond_atom_site_label_1
_geom_bond_atom_site_label_2
_geom_bond_distance
_geom_bond_site_symmetry_2
_geom_bond_publ_flag
C1 O1 1.436(3) . ?
C1 N1 1.461(3) . ?
C1 C2 1.497(3) . ?
C1 H1 1.0000 . ?
C2 C3 1.323(3) . ?
C2 C9 1.502(4) . ?
C3 O2 1.371(3) . ?
C3 H3 0.9500 . ?
C4 O1 1.416(3) . ?
C4 O2 1.431(3) . ?
C4 C5 1.522(3) . ?
C4 H4 1.0000 . ?
C5 C7 1.528(3) . ?
C5 C6 1.531(3) . ?
C5 C8 1.534(3) . ?
C6 H6A 0.9800 . ?
C6 H6B 0.9800 . ?
C6 H6C 0.9800 . ?
C7 H7A 0.9800 . ?
C7 H7B 0.9800 . ?
C7 H7C 0.9800 . ?
C8 H8A 0.9800 . ?
C8 H8B 0.9800 . ?
C8 H8C 0.9800 . ?
C9 H9A 0.9800 . ?
C9 H9B 0.9800 . ?
C9 H9C 0.9800 . ?
C10 C11 1.524(3) . ?
C10 S 1.769(2) . ?
C10 H10A 0.9900 . ?
C10 H10B 0.9900 . ?
C11 Si 1.874(3) . ?
C11 H11A 0.9900 . ?
C11 H11B 0.9900 . ?
C12 Si 1.858(3) . ?
C12 H12A 0.9800 . ?
C12 H12B 0.9800 . ?
C12 H12C 0.9800 . ?
C13 Si 1.863(3) . ?
C13 H13A 0.9800 . ?
C13 H13B 0.9800 . ?
C13 H13C 0.9800 . ?
C14 Si 1.857(2) . ?
C14 H14C 0.9800 . ?
C14 H14B 0.9800 . ?
C14 H14A 0.9800 . ?
N1 S 1.6287(19) . ?
N1 H1B 0.77(3) . ?
O3 S 1.4298(16) . ?
O4 S 1.4433(16) . ?

loop_
_geom_torsion_atom_site_label_1
_geom_torsion_atom_site_label_2
_geom_torsion_atom_site_label_3
_geom_torsion_atom_site_label_4
_geom_torsion
_geom_torsion_site_symmetry_1
_geom_torsion_site_symmetry_2
_geom_torsion_site_symmetry_3
_geom_torsion_site_symmetry_4
_geom_torsion_publ_flag
O1 C1 C2 C3 8.9(3) . . . . ?
N1 C1 C2 C3 -117.8(2) . . . . ?
O1 C1 C2 C9 -167.7(2) . . . . ?
N1 C1 C2 C9 65.6(3) . . . . ?
C1 C2 C3 O2 5.3(4) . . . . ?
C9 C2 C3 O2 -178.3(2) . . . . ?
O1 C4 C5 C7 -63.4(2) . . . . ?
O2 C4 C5 C7 57.2(2) . . . . ?
O1 C4 C5 C6 57.5(3) . . . . ?
O2 C4 C5 C6 178.18(18) . . . . ?
O1 C4 C5 C8 176.10(19) . . . . ?
O2 C4 C5 C8 -63.2(2) . . . . ?
S C10 C11 Si -168.57(12) . . . . ?
O1 C1 N1 S 76.1(2) . . . . ?
C2 C1 N1 S -158.91(17) . . . . ?
O2 C4 O1 C1 65.7(2) . . . . ?
C5 C4 O1 C1 -174.15(18) . . . . ?
N1 C1 O1 C4 80.4(2) . . . . ?
C2 C1 O1 C4 -43.7(2) . . . . ?
C2 C3 O2 C4 15.3(3) . . . . ?
O1 C4 O2 C3 -49.5(2) . . . . ?
C5 C4 O2 C3 -170.8(2) . . . . ?
C10 C11 Si C14 -175.55(16) . . . . ?
C10 C11 Si C12 -55.3(2) . . . . ?
C10 C11 Si C13 62.73(19) . . . . ?
C1 N1 S O3 162.50(18) . . . . ?
C1 N1 S O4 34.4(2) . . . . ?
C1 N1 S C10 -80.9(2) . . . . ?
C11 C10 S O3 -60.81(18) . . . . ?
C11 C10 S O4 69.13(18) . . . . ?
C11 C10 S N1 -176.21(15) . . . . ?
